data_1502688
loop_
_publ_author_name
'Mulder, Fokko M.'
'Assfour, Bassem'
'Huot, Jacques'
'Dingemans, Theo J.'
'Wagemaker, Marnix'
'Ramirez-Cuesta, A. J.'

_publ_section_title
;
 Hydrogen in the Metal&#x2212;Organic Framework Cr MIL-53
;
_journal_issue 23
_journal_name_full 'The Journal of Physical Chemistry C'
_journal_page_first 10648
_journal_paper_doi 10.1021/jp102463p
_journal_volume 114
_journal_year 2010
_chemical_formula_sum 'C8 Cr D4 O5'
_chemical_formula_weight 236.13
_chemical_name_systematic ' ?'
_space_group_IT_number 74
_symmetry_cell_setting orthorhombic
_symmetry_space_group_name_Hall '-I 2 2a'
_symmetry_space_group_name_H-M 'I m c m'
_cell_angle_alpha 90.0
_cell_angle_beta 90.0
_cell_angle_gamma 90.0
_cell_formula_units_Z 4
_cell_length_a 16.772(8)
_cell_length_b 13.145(5)
_cell_length_c 6.847(5)
_cell_volume 1509.5(14)
_pd_block_id 2010-05-11T12:36|GEM28422-CIF_phase1|GEM284422||
_pd_phase_name 'from C:/gsas/MyWork/GEM28405.EXP'
_cod_data_source_file jp102463p_si_002.cif
_cod_data_source_block GEM28422-CIF_phase_1
_cod_original_cell_volume 1506.7(14)
_cod_original_formula_sum 'C8 D4 Cr O5'
_cod_database_code 1502688

loop_
_symmetry_equiv_pos_site_id
_symmetry_equiv_pos_as_xyz
1 +x,+y,+z
2 -x+1/2,+y,+z
3 +x,-y+1/2,+z+1/2
4 -x+1/2,-y+1/2,+z+1/2
-1 -x,-y,-z
-2 +x+1/2,-y,-z
-3 -x,+y+1/2,-z+1/2
-4 +x+1/2,+y+1/2,-z+1/2
101 +x+1/2,+y+1/2,+z+1/2
102 -x,+y+1/2,+z+1/2
103 +x+1/2,-y,+z
104 -x,-y,+z
-101 -x+1/2,-y+1/2,-z+1/2
-102 +x,-y+1/2,-z+1/2
-103 -x+1/2,+y,-z
-104 +x,+y,-z

loop_
_atom_site_type_symbol
_atom_site_label
_atom_site_fract_x
_atom_site_fract_y
_atom_site_fract_z
_atom_site_occupancy
_atom_site_thermal_displace_type
_atom_site_U_iso_or_equiv
_atom_site_symmetry_multiplicity
O O1 0.25 0.7 0.0 1.0 Uiso 0.01 4
O O2 0.165 0.843 0.154 1.0 Uiso 0.00752 16
C C1 0.033 0.966 0.832 1.0 Uiso 0.03 16
C C2 0.069 0.936 0.0 1.0 Uiso 0.01 8
C C3 0.142 0.869 0.0 1.0 Uiso 0.02 8
Cr CR1 0.25 0.75 0.25 1.0 Uiso 0.025 4
D D1 0.056 0.943 0.31 1.0 Uiso 0.04 16

loop_
_atom_type_symbol
_atom_type_number_in_cell
O 20.0
C 32.0
Cr 4.0
D 16.0
